data_7221311
loop_
_publ_author_name
'Shivakumara, C.'
'Hegde, M.S.'
'Lalla, N.P.'
'Srinivasa, T.'
'Subbanna, G.N.'
'Vasanthacharya, N.Y.'

_publ_section_title
;
 Synthesis, structure and magnetic properties of Ln1-x Ax Mn O3 (Ln = Pr,
 Nd; A = Na, K) from Na Cl or K Cl flux
;
_journal_name_full 'Journal of Materials Chemistry'
_journal_page_first 2572
_journal_page_last 2579
_journal_volume 11
_journal_year 2001
_chemical_formula_sum 'K0.06 Mn O3 Pr0.94'
_chemical_name_systematic '(Pr0.94 K0.06) (Mn O3)'
_space_group_IT_number 62
_symmetry_space_group_name_Hall '-P 2c 2ab'
_symmetry_space_group_name_H-M 'P b n m'
_cell_angle_alpha 90
_cell_angle_beta 90
_cell_angle_gamma 90
_cell_formula_units_Z 4
_cell_length_a 5.4625
_cell_length_b 5.554
_cell_length_c 7.7025
_cell_volume 233.684
_citation_journal_id_ASTM JMACEP
_cod_data_source_file Shivakumara_JMACEP_2001_1505.cif
_cod_data_source_block K0.06Mn1O3Pr0.94
_cod_original_sg_symbol_Hall '-P 2ac 2n (z,x,y)'
_cod_original_formula_sum 'K0.06 Mn1 O3 Pr0.94'
_cod_database_code 7221311

loop_
_symmetry_equiv_pos_as_xyz
x,y,z
x+1/2,-y+1/2,-z
-x+1/2,y+1/2,-z+1/2
-x,-y,z+1/2
-x,-y,-z
-x-1/2,y-1/2,z
x-1/2,-y-1/2,z-1/2
x,y,-z-1/2

loop_
_atom_site_label
_atom_site_type_symbol
_atom_site_fract_x
_atom_site_fract_y
_atom_site_fract_z
_atom_site_occupancy
_atom_site_U_iso_or_equiv
Pr1 Pr+3 -0.0075 0.0402 0.25 0.94 0.0
Mn1 Mn+3 0.5 0 0 1 0.0
O1 O-2 0.0762 0.4735 0.25 1 0.0
O2 O-2 0.7252 0.2905 0.0402 1 0.0
K1 K+1 -0.0075 0.0402 0.25 0.06 0.0
